data_1559465
loop_
_publ_author_name
'Christensen, A. Norlund'
'Hazell, R. G.'
'Hewat, A. W.'
'O Reilly, K. P. J.'

_publ_section_title
;
 The Crystal Structure of PbS2O3
;
_journal_name_full 'Acta Chemica Scandinavica'
_journal_page_first 469
_journal_page_last 473
_journal_paper_doi 10.3891/acta.chem.scand.45-0469
_journal_volume 45
_journal_year 1991
_chemical_formula_sum 'O3 Pb S2'
_chemical_formula_weight 319.328
_chemical_name_common
;
PbS2O3
;
_space_group_IT_number 61
_space_group_name_Hall '-P 2ac 2ab'
_space_group_name_H-M_alt 'P b c a'
_symmetry_cell_setting orthorhombic
_symmetry_Int_Tables_number 61
_symmetry_space_group_name_Hall '-P 2ac 2ab'
_symmetry_space_group_name_H-M 'P b c a'
_cell_angle_alpha 90.
_cell_angle_beta 90.
_cell_angle_gamma 90.
_cell_formula_units_Z 8
_cell_length_a 7.1800(1)
_cell_length_b 6.9195(1)
_cell_length_c 16.1096(2)
_cell_volume 800.357(19)
_diffrn_ambient_temperature 293
_diffrn_radiation_probe x-ray
_diffrn_radiation_source synchrotron
_diffrn_radiation_wavelength 1.23234
_exptl_absorpt_coefficient_mu 48.873
_exptl_crystal_density_diffrn 5.300
_exptl_crystal_F_000 1104
_pd_proc_ls_prof_R_factor 0.077
_pd_proc_ls_prof_wR_expected 0.042
_pd_proc_ls_prof_wR_factor 0.108
_refine_ls_R_I_factor 0.081
_cod_data_source_file Acta-Chem-Scand-1991-45-469-2.cif
_cod_data_source_block 2
_cod_database_code 1559465

loop_
_space_group_symop_id
_space_group_symop_operation_xyz
1 x,y,z
2 1/2-x,-y,1/2+z
3 1/2+x,1/2-y,-z
4 -x,1/2+y,1/2-z
5 -x,-y,-z
6 1/2+x,y,1/2-z
7 1/2-x,1/2+y,z
8 x,1/2-y,1/2+z

loop_
_atom_site_label
_atom_site_type_symbol
_atom_site_thermal_displace_type
_atom_site_fract_x
_atom_site_fract_y
_atom_site_fract_z
_atom_site_occupancy
_atom_site_U_iso_or_equiv
_atom_site_calc_flag
_atom_site_refinement_flags
_atom_site_disorder_assembly
_atom_site_disorder_group
Pb Pb Uiso 0.9789(2) 0.3384(2) 0.38030(10) 1.000 0.0270(4) . . . .
S1 S Uiso 0.5010(13) 0.3318(13) 0.3916(3) 1.000 0.0025(15) . . . .
S2 S Uiso 0.6166(13) 0.1752(18) 0.2917(3) 1.000 0.014(2) . . . .
O1 O Uiso 0.466(3) 0.183(3) 0.4463(6) 1.000 0.021(5) . . . .
O2 O Uiso 0.642(3) 0.470(4) 0.4240(7) 1.000 0.011(6) . . . .
O3 O Uiso 0.334(2) 0.441(3) 0.3754(7) 1.000 0.000(5) . . . .

loop_
_atom_type_symbol
_atom_type_description
_atom_type_scat_dispersion_real
_atom_type_scat_dispersion_imag
_atom_type_scat_source
O O 0.0334 0.0201 'S.Brennan & P.L.Cowan (1992).Rev.Sci.Instr.,63,650'
Pb Pb -5.0107 5.9817 'S.Brennan & P.L.Cowan (1992).Rev.Sci.Instr.,63,650'
S S 0.2670 0.3657 'S.Brennan & P.L.Cowan (1992).Rev.Sci.Instr.,63,650'

loop_
_geom_angle_atom_site_label_1
_geom_angle_atom_site_label_2
_geom_angle_atom_site_label_3
_geom_angle
_geom_angle_site_symmetry_1
_geom_angle_site_symmetry_2
_geom_angle_site_symmetry_3
_geom_angle_publ_flag
S2 Pb O2 60.0(5) . . . yes
S2 Pb O3 150.6(3) . . 1_655 yes
S2 Pb O1 113.8(5) . . 3_556 yes
S2 Pb S2 74.6(2) . . 6_555 yes
S2 Pb O2 62.1(4) . . 7_645 yes
S2 Pb S2 82.4(3) . . 7_655 yes
S2 Pb O1 128.7(5) . . 7_655 yes
O2 Pb O3 141.8(7) . . 1_655 yes
O1 Pb O2 74.1(5) 3_556 . . yes
S2 Pb O2 129.5(3) 6_555 . . yes
O2 Pb O2 87.9(7) . . 7_645 yes
S2 Pb O2 68.4(5) 7_655 . . yes
O1 Pb O2 73.9(7) 7_655 . . yes
O1 Pb O3 94.4(5) 3_556 . 1_655 yes
S2 Pb O3 76.6(3) 6_555 . 1_655 yes
O2 Pb O3 123.6(6) 7_645 . 1_655 yes
S2 Pb O3 89.9(4) 7_655 . 1_655 yes
O1 Pb O3 68.0(6) 7_655 . 1_655 yes
S2 Pb O1 150.3(5) 6_555 . 3_556 yes
O1 Pb O2 71.9(5) 3_556 . 7_645 yes
S2 Pb O1 122.8(5) 7_655 . 3_556 yes
O1 Pb O1 69.6(5) 3_556 . 7_655 yes
S2 Pb O2 89.5(4) 6_555 . 7_645 yes
S2 Pb S2 85.8(3) 6_555 . 7_655 yes
S2 Pb O1 129.1(4) 6_555 . 7_655 yes
S2 Pb O2 144.1(5) 7_655 . 7_645 yes
O1 Pb O2 140.5(4) 7_655 . 7_645 yes
S2 Pb O1 59.6(4) 7_655 . 7_655 yes
S2 S1 O1 100.1(9) . . . yes
S2 S1 O2 109.3(9) . . . yes
S2 S1 O3 117.3(6) . . . yes
O1 S1 O2 112.3(11) . . . yes
O1 S1 O3 110.8(12) . . . yes
O2 S1 O3 107.0(13) . . . yes
Pb S2 S1 78.3(4) . . . yes
Pb S2 Pb 121.7(3) . . 6_455 yes
Pb S2 Pb 105.4(2) . . 7_645 yes
Pb S2 S1 111.3(5) 6_455 . . yes
Pb S2 S1 86.7(3) 7_645 . . yes
Pb S2 Pb 131.7(3) 6_455 . 7_645 yes
Pb O1 S1 132.2(11) 3_456 . . yes
Pb O1 S1 112.9(8) 7_645 . . yes
Pb O1 Pb 110.4(6) 3_456 . 7_645 yes
Pb O2 S1 107.7(12) . . . yes
Pb O2 Pb 121.8(8) . . 7_655 yes
Pb O2 S1 106.7(11) 7_655 . . yes
Pb O3 S1 130.9(12) 1_455 . . yes

loop_
_geom_bond_atom_site_label_1
_geom_bond_atom_site_label_2
_geom_bond_distance
_geom_bond_site_symmetry_1
_geom_bond_site_symmetry_2
_geom_bond_publ_flag
Pb S2 3.175(9) . . yes
Pb O2 2.68(2) . . yes
Pb O3 2.648(15) . 1_655 yes
Pb O1 2.799(10) . 3_556 yes
Pb S2 3.151(7) . 6_555 yes
Pb O2 2.78(3) . 7_645 yes
Pb S2 2.818(11) . 7_655 yes
Pb O1 2.64(2) . 7_655 yes
S1 S2 2.110(11) . . yes
S1 O1 1.378(19) . . yes
S1 O2 1.49(3) . . yes
S1 O3 1.441(19) . . yes

loop_
_geom_torsion_atom_site_label_1
_geom_torsion_atom_site_label_2
_geom_torsion_atom_site_label_3
_geom_torsion_atom_site_label_4
_geom_torsion
_geom_torsion_site_symmetry_1
_geom_torsion_site_symmetry_2
_geom_torsion_site_symmetry_3
_geom_torsion_site_symmetry_4
_geom_torsion_publ_flag
O2 Pb S2 S1 -11.0(6) . . . . no
O2 Pb S2 Pb 96.9(7) . . . 6_455 no
O2 Pb S2 Pb -94.2(6) . . . 7_645 no
O3 Pb S2 S1 -156.4(9) 1_655 . . . no
O3 Pb S2 Pb -48.5(11) 1_655 . . 6_455 no
O3 Pb S2 Pb 120.4(9) 1_655 . . 7_645 no
O1 Pb S2 S1 42.1(6) 3_556 . . . no
O1 Pb S2 Pb 150.0(5) 3_556 . . 6_455 no
O1 Pb S2 Pb -41.1(6) 3_556 . . 7_645 no
S2 Pb S2 S1 -168.2(4) 6_555 . . . no
S2 Pb S2 Pb -60.3(4) 6_555 . . 6_455 no
S2 Pb S2 Pb 108.6(4) 6_555 . . 7_645 no
O2 Pb S2 S1 94.0(5) 7_645 . . . no
O2 Pb S2 Pb -158.1(6) 7_645 . . 6_455 no
O2 Pb S2 Pb 10.7(5) 7_645 . . 7_645 no
S2 Pb S2 S1 -80.4(4) 7_655 . . . no
S2 Pb S2 Pb 27.5(4) 7_655 . . 6_455 no
S2 Pb S2 Pb -163.7(3) 7_655 . . 7_645 no
O1 Pb S2 S1 -40.1(5) 7_655 . . . no
O1 Pb S2 Pb 67.8(5) 7_655 . . 6_455 no
O1 Pb S2 Pb -123.3(5) 7_655 . . 7_645 no
S2 Pb O2 S1 16.2(6) . . . . no
S2 Pb O2 Pb -107.4(6) . . . 7_655 no
O3 Pb O2 S1 169.3(7) 1_655 . . . no
O3 Pb O2 Pb 45.7(9) 1_655 . . 7_655 no
O1 Pb O2 S1 -114.3(11) 3_556 . . . no
O1 Pb O2 Pb 122.1(9) 3_556 . . 7_655 no
S2 Pb O2 S1 45.1(13) 6_555 . . . no
S2 Pb O2 Pb -78.5(10) 6_555 . . 7_655 no
O2 Pb O2 S1 -42.6(9) 7_645 . . . no
O2 Pb O2 Pb -166.1(7) 7_645 . . 7_655 no
S2 Pb O2 S1 109.8(8) 7_655 . . . no
S2 Pb O2 Pb -13.8(5) 7_655 . . 7_655 no
O1 Pb O2 S1 172.9(10) 7_655 . . . no
O1 Pb O2 Pb 49.3(7) 7_655 . . 7_655 no
S2 Pb O3 S1 -90.9(11) . . 1_655 1_655 no
O2 Pb O3 S1 141.8(10) . . 1_655 1_655 no
S2 Pb O1 S1 81.6(18) . . 3_556 3_556 no
O2 Pb O1 S1 127.6(19) . . 3_556 3_556 no
S2 Pb S2 Pb 153.6(4) . . 6_555 6_555 no
S2 Pb S2 S1 64.6(5) . . 6_555 6_555 no
O2 Pb S2 Pb 127.9(8) . . 6_555 6_555 no
O2 Pb S2 S1 38.8(10) . . 6_555 6_555 no
S2 Pb O2 Pb -12.8(5) . . 7_645 7_645 no
S2 Pb O2 S1 111.2(8) . . 7_645 7_645 no
O2 Pb O2 Pb 44.0(7) . . 7_645 7_645 no
O2 Pb O2 S1 168.0(8) . . 7_645 7_645 no
S2 Pb S2 Pb 71.2(3) . . 7_655 7_655 no
S2 Pb S2 S1 148.1(4) . . 7_655 7_655 no
O2 Pb S2 Pb 10.6(5) . . 7_655 7_655 no
O2 Pb S2 S1 87.5(6) . . 7_655 7_655 no
S2 Pb O1 S1 -54.8(13) . . 7_655 7_655 no
O2 Pb O1 S1 -80.7(13) . . 7_655 7_655 no
O1 S1 S2 Pb -99.8(10) . . . . no
O1 S1 S2 Pb 140.6(10) . . . 6_455 no
O1 S1 S2 Pb 6.7(10) . . . 7_645 no
O2 S1 S2 Pb 18.4(10) . . . . no
O2 S1 S2 Pb -101.3(10) . . . 6_455 no
O2 S1 S2 Pb 124.9(10) . . . 7_645 no
O3 S1 S2 Pb 140.3(10) . . . . no
O3 S1 S2 Pb 20.7(11) . . . 6_455 no
O3 S1 S2 Pb -113.2(10) . . . 7_645 no
S2 S1 O1 Pb 145.8(13) . . . 3_456 no
S2 S1 O1 Pb -7.8(11) . . . 7_645 no
O2 S1 O1 Pb 30(2) . . . 3_456 no
O2 S1 O1 Pb -123.6(12) . . . 7_645 no
O3 S1 O1 Pb -89.8(17) . . . 3_456 no
O3 S1 O1 Pb 116.7(11) . . . 7_645 no
S2 S1 O2 Pb -22.6(10) . . . . no
S2 S1 O2 Pb 109.7(7) . . . 7_655 no
O1 S1 O2 Pb 87.6(11) . . . . no
O1 S1 O2 Pb -140.1(11) . . . 7_655 no
O3 S1 O2 Pb -150.5(7) . . . . no
O3 S1 O2 Pb -18.2(9) . . . 7_655 no
S2 S1 O3 Pb 86.9(10) . . . 1_455 no
O1 S1 O3 Pb -27.2(13) . . . 1_455 no
O2 S1 O3 Pb -150.0(9) . . . 1_455 no
